data_1548157
loop_
_publ_author_name
'Tan, Ai-Dong'
'Wan, Kai'
'Wang, Yi-Fang'
'Fu, Zhi-Yong'
'Liang, Zhen-Xing'

_publ_section_title
;
 N, S-containing MOF-derived dual-doped mesoporous carbon as a highly
 effective oxygen reduction reaction electrocatalyst
;
_journal_issue 1
_journal_name_full 'Catalysis Science &amp; Technology'
_journal_page_first 335
_journal_paper_doi 10.1039/C7CY02265D
_journal_volume 8
_journal_year 2018
_chemical_formula_sum 'C30 H44 N6 O12 S2 Zn2'
_chemical_formula_weight 875.57
_space_group_crystal_system tetragonal
_space_group_IT_number 114
_space_group_name_Hall 'P -4 2n'
_space_group_name_H-M_alt 'P -4 21 c'
_symmetry_space_group_name_Hall 'P -4 2n'
_symmetry_space_group_name_H-M 'P -4 21 c'
_atom_sites_solution_hydrogens geom
_audit_creation_method SHELXL-2014
_audit_update_record
;
2017-08-29 deposited with the CCDC.
2017-11-22 downloaded from the CCDC.
;
_cell_angle_alpha 90
_cell_angle_beta 90
_cell_angle_gamma 90
_cell_formula_units_Z 8
_cell_length_a 20.46930(10)
_cell_length_b 20.46930(10)
_cell_length_c 19.1467(3)
_cell_measurement_reflns_used 18546
_cell_measurement_temperature 173.0(1)
_cell_measurement_theta_max 29.2360
_cell_measurement_theta_min 3.2760
_cell_volume 8022.32(14)
_computing_structure_refinement 'SHELXL-2014 (Sheldrick, 2014)'
_diffrn_ambient_temperature 173.0(1)
_diffrn_measured_fraction_theta_full 0.995
_diffrn_measured_fraction_theta_max 0.996
_diffrn_measurement_device_type 'Xcalibur, Eos, Gemini'
_diffrn_measurement_method '\w scans'
_diffrn_radiation_type MoK\a
_diffrn_radiation_wavelength 0.71073
_diffrn_reflns_av_R_equivalents 0.0431
_diffrn_reflns_av_unetI/netI 0.0243
_diffrn_reflns_Laue_measured_fraction_full 0.995
_diffrn_reflns_Laue_measured_fraction_max 0.996
_diffrn_reflns_limit_h_max 24
_diffrn_reflns_limit_h_min -24
_diffrn_reflns_limit_k_max 24
_diffrn_reflns_limit_k_min -17
_diffrn_reflns_limit_l_max 23
_diffrn_reflns_limit_l_min -23
_diffrn_reflns_number 59996
_diffrn_reflns_point_group_measured_fraction_full 0.997
_diffrn_reflns_point_group_measured_fraction_max 0.997
_diffrn_reflns_theta_full 25.242
_diffrn_reflns_theta_max 25.493
_diffrn_reflns_theta_min 2.913
_diffrn_source 'fine-focus sealed X-ray tube'
_exptl_absorpt_coefficient_mu 1.363
_exptl_absorpt_correction_T_max 1.00000
_exptl_absorpt_correction_T_min 0.84823
_exptl_absorpt_correction_type multi-scan
_exptl_crystal_colour colorless
_exptl_crystal_density_diffrn 1.450
_exptl_crystal_description cube
_exptl_crystal_F_000 3632
_exptl_crystal_size_max 0.120
_exptl_crystal_size_mid 0.120
_exptl_crystal_size_min 0.120
_refine_diff_density_max 0.533
_refine_diff_density_min -0.450
_refine_diff_density_rms 0.068
_refine_ls_abs_structure_details
;
 Refined as an inversion twin.
;
_refine_ls_abs_structure_Flack 0.454(17)
_refine_ls_extinction_method none
_refine_ls_goodness_of_fit_ref 1.028
_refine_ls_hydrogen_treatment constr
_refine_ls_matrix_type full
_refine_ls_number_parameters 478
_refine_ls_number_reflns 7453
_refine_ls_number_restraints 44
_refine_ls_restrained_S_all 1.054
_refine_ls_R_factor_all 0.0388
_refine_ls_R_factor_gt 0.0337
_refine_ls_shift/su_max 0.018
_refine_ls_shift/su_mean 0.000
_refine_ls_structure_factor_coef Fsqd
_refine_ls_weighting_details 'w=1/[\s^2^(Fo^2^)+(0.0207P)^2^+15.6137P] where P=(Fo^2^+2Fc^2^)/3'
_refine_ls_weighting_scheme calc
_refine_ls_wR_factor_gt 0.0741
_refine_ls_wR_factor_ref 0.0768
_reflns_Friedel_coverage 0.835
_reflns_Friedel_fraction_full 0.999
_reflns_Friedel_fraction_max 0.999
_reflns_number_gt 6898
_reflns_number_total 7453
_reflns_threshold_expression 'I > 2\s(I)'
_cod_data_source_file c7cy02265d2.cif
_cod_data_source_block t
_cod_depositor_comments 'Adding full bibliography for 1548157.cif.'
_cod_original_cell_volume 8022.32(15)
_cod_database_code 1548157
_shelx_space_group_comment
;
The symmetry employed for this shelxl refinement is uniquely defined
by the following loop, which should always be used as a source of
symmetry information in preference to the above space-group names.
They are only intended as comments.
;
_shelx_estimated_absorpt_t_min 0.854
_shelx_estimated_absorpt_t_max 0.854
_shelxl_version_number 2014-1

loop_
_space_group_symop_operation_xyz
'x, y, z'
'-x, -y, z'
'y, -x, -z'
'-y, x, -z'
'-x+1/2, y+1/2, -z+1/2'
'x+1/2, -y+1/2, -z+1/2'
'-y+1/2, -x+1/2, z+1/2'
'y+1/2, x+1/2, z+1/2'

loop_
_atom_site_label
_atom_site_type_symbol
_atom_site_fract_x
_atom_site_fract_y
_atom_site_fract_z
_atom_site_U_iso_or_equiv
_atom_site_adp_type
_atom_site_occupancy
_atom_site_site_symmetry_order
_atom_site_calc_flag
_atom_site_refinement_flags_posn
_atom_site_refinement_flags_adp
Zn1 Zn 0.26479(2) 0.27151(2) 0.17831(2) 0.01323(12) Uani 1 1 d . .
Zn2 Zn 0.23472(2) 0.24501(2) 0.32991(2) 0.01332(12) Uani 1 1 d . .
S2 S -0.00128(6) 0.27727(6) 0.28011(6) 0.0232(3) Uani 1 1 d . .
N1 N 0.26444(18) 0.27201(18) 0.07144(17) 0.0146(7) Uani 1 1 d . .
O2 O 0.26331(19) 0.34110(15) 0.31716(19) 0.0286(8) Uani 1 1 d . .
O6 O 0.14261(16) 0.26967(19) 0.30141(17) 0.0259(8) Uani 1 1 d . .
O5 O 0.16983(16) 0.30146(18) 0.19351(18) 0.0239(8) Uani 1 1 d . .
C1 C 0.2796(2) 0.3788(2) 0.2688(3) 0.0200(10) Uani 1 1 d . .
C8 C 0.0596(2) 0.2931(3) 0.2211(3) 0.0208(10) Uani 1 1 d . .
O1 O 0.29032(18) 0.36334(17) 0.20628(19) 0.0259(8) Uani 1 1 d . .
C11 C -0.0598(2) 0.2858(2) 0.2165(3) 0.0197(10) Uani 1 1 d . .
C10 C -0.0329(3) 0.3000(3) 0.1534(3) 0.0274(13) Uani 1 1 d . .
H10 H -0.0571 0.3061 0.1128 0.033 Uiso 1 1 calc R U
C7 C 0.1298(2) 0.2874(2) 0.2403(3) 0.0193(11) Uani 1 1 d . .
C13 C 0.2657(4) 0.3389(2) 0.0429(3) 0.0338(14) Uani 1 1 d . .
H13A H 0.3072 0.3593 0.0538 0.041 Uiso 1 1 calc R U
H13B H 0.2313 0.3647 0.0641 0.041 Uiso 1 1 calc R U
C16 C 0.2033(3) 0.2400(4) 0.0470(3) 0.0431(17) Uani 1 1 d . .
H16A H 0.1659 0.2660 0.0609 0.052 Uiso 1 1 calc R U
H16B H 0.1993 0.1973 0.0683 0.052 Uiso 1 1 calc R U
C17 C 0.3204(3) 0.2366(3) 0.0425(3) 0.0327(14) Uani 1 1 d . .
H17A H 0.3184 0.1911 0.0567 0.039 Uiso 1 1 calc R U
H17B H 0.3606 0.2550 0.0607 0.039 Uiso 1 1 calc R U
C9 C 0.0353(2) 0.3043(3) 0.1562(3) 0.0280(13) Uani 1 1 d . .
H9 H 0.0612 0.3139 0.1176 0.034 Uiso 1 1 calc R U
S1 S 0.28924(6) 0.50666(6) 0.22212(6) 0.0219(3) Uani 1 1 d . .
C2 C 0.2856(3) 0.4486(2) 0.2867(3) 0.0220(11) Uani 1 1 d . .
N6 N -0.0030(3) 0.1095(3) 0.3896(3) 0.0530(14) Uani 1 1 d . .
C3 C 0.2832(3) 0.4765(3) 0.3513(3) 0.0315(14) Uani 1 1 d . .
H3 H 0.2816 0.4528 0.3927 0.038 Uiso 1 1 calc R U
C30 C -0.0097(5) 0.1276(5) 0.4568(5) 0.077(3) Uani 1 1 d . .
H30 H 0.0278 0.1294 0.4840 0.092 Uiso 1 1 calc R U
C29 C 0.0617(4) 0.0983(5) 0.3608(6) 0.079(3) Uani 1 1 d . .
H29A H 0.0758 0.1366 0.3361 0.119 Uiso 1 1 calc R U
H29B H 0.0603 0.0619 0.3293 0.119 Uiso 1 1 calc R U
H29C H 0.0917 0.0891 0.3981 0.119 Uiso 1 1 calc R U
N5 N -0.0008(4) 0.1308(4) 0.0977(4) 0.0788(19) Uani 1 1 d . U
O9 O 0.1143(3) 0.3965(3) 0.0323(3) 0.0729(16) Uani 1 1 d . .
N3 N 0.1359(4) 0.4984(4) 0.0704(4) 0.086(2) Uani 1 1 d . .
N4 N 0.3777(4) 0.0146(4) 0.1089(4) 0.075(2) Uani 1 1 d . .
O10 O 0.3375(4) 0.0767(3) 0.0205(3) 0.099(2) Uani 1 1 d . .
C24 C 0.3507(6) 0.0230(5) 0.0467(5) 0.090(3) Uani 1 1 d . .
H24 H 0.3410 -0.0141 0.0208 0.107 Uiso 1 1 calc R U
O11 O 0.0662(4) 0.1754(5) 0.0170(4) 0.136(3) Uani 1 1 d . U
C25 C 0.0529(6) 0.1227(7) 0.1466(6) 0.110(4) Uani 1 1 d . U
H25A H 0.0583 0.0771 0.1570 0.165 Uiso 1 1 calc R U
H25B H 0.0434 0.1461 0.1888 0.165 Uiso 1 1 calc R U
H25C H 0.0923 0.1394 0.1262 0.165 Uiso 1 1 calc R U
C22 C 0.3904(5) 0.0708(5) 0.1528(6) 0.091(3) Uani 1 1 d . .
H22A H 0.4176 0.1012 0.1281 0.136 Uiso 1 1 calc R U
H22B H 0.4122 0.0569 0.1947 0.136 Uiso 1 1 calc R U
H22C H 0.3498 0.0915 0.1648 0.136 Uiso 1 1 calc R U
C27 C 0.0093(7) 0.1625(7) 0.0408(6) 0.117(3) Uani 1 1 d . U
H27 H -0.0267 0.1769 0.0156 0.140 Uiso 1 1 calc R U
C21 C 0.1124(5) 0.4397(4) 0.0756(6) 0.084(3) Uani 1 1 d . .
H21 H 0.0916 0.4296 0.1174 0.101 Uiso 1 1 calc R U
C12 C -0.1300(2) 0.2737(2) 0.2323(3) 0.0206(10) Uani 1 1 d . .
O8 O -0.16842(15) 0.27858(19) 0.18198(19) 0.0262(8) Uani 1 1 d . .
O7 O -0.14464(16) 0.25987(19) 0.29471(18) 0.0257(8) Uani 1 1 d . .
C5 C 0.2859(2) 0.5685(2) 0.2824(3) 0.0213(11) Uani 1 1 d . .
C6 C 0.2804(2) 0.6376(2) 0.2605(3) 0.0205(11) Uani 1 1 d . .
C4 C 0.2832(3) 0.5451(3) 0.3485(3) 0.0336(14) Uani 1 1 d . .
H4 H 0.2816 0.5717 0.3878 0.040 Uiso 1 1 calc R U
O3 O 0.2695(2) 0.67792(16) 0.30786(19) 0.0301(9) Uani 1 1 d . .
O4 O 0.28515(18) 0.65015(16) 0.19635(18) 0.0256(8) Uani 1 1 d . .
C14 C 0.2562(4) 0.3369(2) -0.0366(3) 0.0395(17) Uani 1 1 d . .
H14A H 0.2141 0.3555 -0.0484 0.047 Uiso 1 1 calc R U
H14B H 0.2898 0.3631 -0.0589 0.047 Uiso 1 1 calc R U
C18 C 0.3208(3) 0.2407(4) -0.0375(3) 0.0416(17) Uani 1 1 d . .
H18A H 0.3575 0.2671 -0.0527 0.050 Uiso 1 1 calc R U
H18B H 0.3260 0.1973 -0.0570 0.050 Uiso 1 1 calc R U
C15 C 0.2043(3) 0.2331(4) -0.0322(3) 0.0463(18) Uani 1 1 d . .
H15A H 0.2080 0.1872 -0.0444 0.056 Uiso 1 1 calc R U
H15B H 0.1637 0.2495 -0.0513 0.056 Uiso 1 1 calc R U
N2 N 0.25974(18) 0.26952(18) -0.06296(16) 0.0152(7) Uani 1 1 d . .
C23 C 0.3883(6) -0.0490(5) 0.1397(7) 0.106(4) Uani 1 1 d . .
H23A H 0.3747 -0.0823 0.1075 0.159 Uiso 1 1 calc R U
H23B H 0.3634 -0.0525 0.1820 0.159 Uiso 1 1 calc R U
H23C H 0.4339 -0.0543 0.1501 0.159 Uiso 1 1 calc R U
C26 C -0.0649(5) 0.1187(6) 0.1245(7) 0.106(3) Uani 1 1 d . U
H26A H -0.0691 0.0733 0.1362 0.158 Uiso 1 1 calc R U
H26B H -0.0968 0.1299 0.0896 0.158 Uiso 1 1 calc R U
H26C H -0.0720 0.1448 0.1654 0.158 Uiso 1 1 calc R U
C28 C -0.0594(4) 0.1075(5) 0.3454(5) 0.071(3) Uani 1 1 d . .
H28A H -0.0630 0.0650 0.3246 0.106 Uiso 1 1 calc R U
H28B H -0.0552 0.1399 0.3094 0.106 Uiso 1 1 calc R U
H28C H -0.0977 0.1164 0.3727 0.106 Uiso 1 1 calc R U
O12 O -0.0614(3) 0.1420(4) 0.4846(4) 0.100(2) Uani 1 1 d . .
C19 C 0.1777(7) 0.5147(6) 0.0096(8) 0.157(6) Uani 1 1 d . .
H19A H 0.2222 0.5194 0.0248 0.236 Uiso 1 1 calc R U
H19B H 0.1631 0.5549 -0.0109 0.236 Uiso 1 1 calc R U
H19C H 0.1751 0.4803 -0.0243 0.236 Uiso 1 1 calc R U
C20 C 0.1282(7) 0.5502(5) 0.1246(7) 0.129(5) Uani 1 1 d . .
H20A H 0.1027 0.5855 0.1059 0.194 Uiso 1 1 calc R U
H20B H 0.1705 0.5662 0.1381 0.194 Uiso 1 1 calc R U
H20C H 0.1064 0.5323 0.1647 0.194 Uiso 1 1 calc R U

loop_
_atom_site_aniso_label
_atom_site_aniso_U_11
_atom_site_aniso_U_22
_atom_site_aniso_U_33
_atom_site_aniso_U_23
_atom_site_aniso_U_13
_atom_site_aniso_U_12
Zn1 0.0143(2) 0.0158(2) 0.0095(2) 0.0002(2) 0.0001(2) -0.0006(2)
Zn2 0.0141(2) 0.0162(2) 0.0096(2) 0.0008(2) 0.0002(2) 0.00016(19)
S2 0.0140(5) 0.0378(7) 0.0179(5) 0.0053(5) -0.0001(5) -0.0012(5)
N1 0.0145(18) 0.0179(18) 0.0114(15) -0.0011(15) -0.0010(15) 0.0009(18)
O2 0.045(2) 0.0168(16) 0.0240(19) 0.0036(15) -0.0045(18) -0.0056(16)
O6 0.0172(17) 0.041(2) 0.0198(19) 0.0059(16) -0.0027(13) 0.0042(16)
O5 0.0128(16) 0.036(2) 0.0228(19) 0.0054(15) 0.0017(14) 0.0013(15)
C1 0.020(3) 0.017(2) 0.023(3) 0.002(2) -0.005(2) 0.0009(19)
C8 0.014(2) 0.026(3) 0.022(3) 0.005(2) 0.002(2) 0.001(2)
O1 0.030(2) 0.0214(18) 0.027(2) -0.0050(15) 0.0047(16) -0.0055(15)
C11 0.017(2) 0.025(3) 0.017(2) 0.001(2) -0.0034(19) -0.002(2)
C10 0.020(3) 0.043(3) 0.018(3) 0.007(2) -0.0038(19) -0.002(2)
C7 0.012(2) 0.023(3) 0.024(3) -0.001(2) -0.0003(19) 0.0005(19)
C13 0.068(4) 0.016(2) 0.017(3) -0.001(2) -0.006(3) 0.003(3)
C16 0.037(3) 0.077(5) 0.015(2) 0.005(3) -0.006(2) -0.033(3)
C17 0.036(3) 0.048(4) 0.014(3) -0.003(3) -0.003(2) 0.023(3)
C9 0.016(3) 0.047(4) 0.021(3) 0.008(2) 0.0028(19) 0.001(2)
S1 0.0329(7) 0.0150(6) 0.0177(6) 0.0007(5) 0.0009(5) 0.0008(5)
C2 0.027(3) 0.014(2) 0.024(3) 0.003(2) -0.002(2) 0.000(2)
N6 0.036(3) 0.058(4) 0.065(4) -0.001(3) -0.002(3) 0.004(3)
C3 0.055(4) 0.021(3) 0.018(3) 0.005(2) -0.003(2) -0.002(3)
C30 0.057(6) 0.097(7) 0.077(6) 0.009(5) 0.003(5) 0.011(5)
C29 0.047(5) 0.094(7) 0.097(7) -0.026(6) 0.007(5) 0.008(5)
N5 0.054(4) 0.113(5) 0.070(4) 0.025(4) 0.007(3) -0.007(4)
O9 0.067(4) 0.061(4) 0.090(4) -0.006(3) 0.004(3) -0.004(3)
N3 0.113(6) 0.045(4) 0.100(6) 0.006(5) -0.004(5) -0.008(5)
N4 0.084(5) 0.064(5) 0.077(5) -0.007(4) 0.003(4) 0.011(4)
O10 0.171(8) 0.064(4) 0.062(4) 0.004(3) 0.005(4) 0.024(5)
C24 0.133(10) 0.073(7) 0.062(6) -0.019(5) 0.007(6) 0.020(6)
O11 0.112(5) 0.219(7) 0.078(4) 0.004(5) 0.014(4) -0.075(5)
C25 0.095(7) 0.133(9) 0.101(8) 0.012(7) -0.018(6) 0.006(7)
C22 0.095(8) 0.083(7) 0.094(8) -0.031(6) -0.017(6) 0.003(6)
C27 0.102(6) 0.167(7) 0.080(5) 0.018(5) 0.000(5) -0.039(6)
C21 0.099(7) 0.055(5) 0.099(8) -0.004(5) 0.038(7) -0.011(5)
C12 0.015(2) 0.022(3) 0.025(3) 0.000(2) 0.0021(19) -0.002(2)
O8 0.0133(16) 0.042(2) 0.0230(19) 0.0028(17) -0.0025(15) -0.0051(15)
O7 0.0164(16) 0.040(2) 0.0209(19) 0.0058(16) 0.0026(13) -0.0067(16)
C5 0.027(3) 0.018(2) 0.019(2) -0.005(2) -0.002(2) 0.000(2)
C6 0.019(3) 0.015(2) 0.028(3) 0.001(2) -0.005(2) 0.0035(19)
C4 0.058(4) 0.022(3) 0.021(3) -0.003(2) -0.004(3) 0.004(3)
O3 0.044(2) 0.0184(17) 0.028(2) -0.0045(15) -0.0053(18) 0.0076(18)
O4 0.033(2) 0.0192(17) 0.024(2) 0.0041(14) 0.0035(15) 0.0044(15)
C14 0.089(5) 0.015(2) 0.014(2) -0.0006(19) -0.002(3) 0.006(3)
C18 0.036(3) 0.074(5) 0.015(3) -0.004(3) -0.001(2) 0.027(3)
C15 0.049(4) 0.075(5) 0.015(3) 0.004(3) -0.002(2) -0.040(4)
N2 0.0171(19) 0.0157(18) 0.0127(15) -0.0003(15) -0.0004(15) -0.0008(18)
C23 0.095(8) 0.078(7) 0.145(11) 0.028(7) -0.007(8) 0.022(6)
C26 0.075(6) 0.118(8) 0.124(8) 0.014(7) 0.020(6) -0.019(6)
C28 0.050(5) 0.083(6) 0.079(7) 0.008(5) -0.012(4) 0.000(4)
O12 0.071(4) 0.138(7) 0.090(5) 0.008(5) 0.029(4) 0.028(4)
C19 0.193(15) 0.084(9) 0.195(15) 0.022(10) 0.093(13) -0.043(9)
C20 0.173(14) 0.065(7) 0.150(12) -0.019(8) 0.003(11) 0.011(8)

loop_
_atom_type_symbol
_atom_type_description
_atom_type_scat_dispersion_real
_atom_type_scat_dispersion_imag
_atom_type_scat_source
C C 0.0033 0.0016 'International Tables Vol C Tables 4.2.6.8 and 6.1.1.4'
H H 0.0000 0.0000 'International Tables Vol C Tables 4.2.6.8 and 6.1.1.4'
N N 0.0061 0.0033 'International Tables Vol C Tables 4.2.6.8 and 6.1.1.4'
O O 0.0106 0.0060 'International Tables Vol C Tables 4.2.6.8 and 6.1.1.4'
S S 0.1246 0.1234 'International Tables Vol C Tables 4.2.6.8 and 6.1.1.4'
Zn Zn 0.2839 1.4301 'International Tables Vol C Tables 4.2.6.8 and 6.1.1.4'

loop_
_geom_angle_atom_site_label_1
_geom_angle_atom_site_label_2
_geom_angle_atom_site_label_3
_geom_angle
_geom_angle_site_symmetry_1
_geom_angle_site_symmetry_3
O1 Zn1 O7 89.47(16) . 6
O1 Zn1 N1 105.12(15) . .
O7 Zn1 N1 105.04(14) 6 .
O1 Zn1 O3 156.80(15) . 5_545
O7 Zn1 O3 89.11(16) 6 5_545
N1 Zn1 O3 97.60(15) . 5_545
O1 Zn1 O5 85.97(15) . .
O7 Zn1 O5 157.06(14) 6 .
N1 Zn1 O5 97.85(14) . .
O3 Zn1 O5 86.37(16) 5_545 .
O1 Zn1 Zn2 88.00(10) . .
O7 Zn1 Zn2 83.37(10) 6 .
N1 Zn1 Zn2 164.26(11) . .
O3 Zn1 Zn2 68.84(10) 5_545 .
O5 Zn1 Zn2 74.03(9) . .
O6 Zn2 O4 89.16(15) . 5_545
O6 Zn2 O8 157.98(14) . 6
O4 Zn2 O8 86.65(15) 5_545 6
O6 Zn2 N2 103.96(14) . 7
O4 Zn2 N2 101.07(14) 5_545 7
O8 Zn2 N2 98.06(15) 6 7
O6 Zn2 O2 89.69(16) . .
O4 Zn2 O2 158.47(14) 5_545 .
O8 Zn2 O2 86.40(15) 6 .
N2 Zn2 O2 100.07(14) 7 .
O6 Zn2 Zn1 83.45(10) . .
O4 Zn2 Zn1 88.55(10) 5_545 .
O8 Zn2 Zn1 74.84(10) 6 .
N2 Zn2 Zn1 167.82(10) 7 .
O2 Zn2 Zn1 69.97(10) . .
C8 S2 C11 91.2(2) . .
C17 N1 C13 107.8(4) . .
C17 N1 C16 108.7(4) . .
C13 N1 C16 107.9(5) . .
C17 N1 Zn1 111.9(3) . .
C13 N1 Zn1 112.1(3) . .
C16 N1 Zn1 108.4(3) . .
C1 O2 Zn2 138.6(3) . .
C7 O6 Zn2 121.3(3) . .
C7 O5 Zn1 130.8(3) . .
O2 C1 O1 126.5(4) . .
O2 C1 C2 116.6(4) . .
O1 C1 C2 116.9(4) . .
C9 C8 C7 126.5(5) . .
C9 C8 S2 111.6(4) . .
C7 C8 S2 121.6(4) . .
C1 O1 Zn1 116.2(3) . .
C10 C11 C12 127.4(5) . .
C10 C11 S2 111.7(4) . .
C12 C11 S2 120.8(4) . .
C11 C10 C9 112.6(5) . .
O6 C7 O5 126.8(4) . .
O6 C7 C8 117.2(4) . .
O5 C7 C8 116.0(4) . .
N1 C13 C14 109.9(4) . .
N1 C16 C15 110.0(4) . .
N1 C17 C18 110.8(4) . .
C8 C9 C10 112.9(5) . .
C2 S1 C5 91.4(2) . .
C3 C2 C1 127.9(5) . .
C3 C2 S1 111.4(4) . .
C1 C2 S1 120.4(4) . .
C30 N6 C28 119.3(7) . .
C30 N6 C29 120.0(8) . .
C28 N6 C29 120.5(7) . .
C2 C3 C4 112.6(5) . .
O12 C30 N6 124.9(9) . .
C27 N5 C26 122.6(10) . .
C27 N5 C25 118.8(10) . .
C26 N5 C25 116.4(8) . .
C21 N3 C20 124.4(9) . .
C21 N3 C19 118.9(9) . .
C20 N3 C19 116.6(9) . .
C24 N4 C22 119.5(9) . .
C24 N4 C23 123.3(9) . .
C22 N4 C23 116.8(9) . .
O10 C24 N4 124.9(10) . .
O11 C27 N5 123.7(13) . .
O9 C21 N3 127.5(10) . .
O8 C12 O7 126.7(4) . .
O8 C12 C11 116.0(4) . .
O7 C12 C11 117.2(4) . .
C12 O8 Zn2 132.5(3) . 6_455
C12 O7 Zn1 121.9(3) . 6_455
C4 C5 C6 126.9(5) . .
C4 C5 S1 111.7(4) . .
C6 C5 S1 121.2(4) . .
O3 C6 O4 126.0(4) . .
O3 C6 C5 116.2(4) . .
O4 C6 C5 117.8(4) . .
C5 C4 C3 113.0(5) . .
C6 O3 Zn1 140.5(3) . 5
C6 O4 Zn2 114.7(3) . 5
N2 C14 C13 111.0(4) . .
N2 C18 C17 110.5(4) . .
N2 C15 C16 111.1(5) . .
C18 N2 C14 107.8(5) . .
C18 N2 C15 108.5(4) . .
C14 N2 C15 107.4(5) . .
C18 N2 Zn2 110.8(3) . 7_554
C14 N2 Zn2 112.3(3) . 7_554
C15 N2 Zn2 109.9(3) . 7_554

loop_
_geom_bond_atom_site_label_1
_geom_bond_atom_site_label_2
_geom_bond_distance
_geom_bond_site_symmetry_2
Zn1 O1 2.023(3) .
Zn1 O7 2.029(3) 6
Zn1 N1 2.046(3) .
Zn1 O3 2.058(3) 5_545
Zn1 O5 2.059(3) .
Zn1 Zn2 3.0165(6) .
Zn2 O6 2.027(3) .
Zn2 O4 2.047(3) 5_545
Zn2 O8 2.053(3) 6
Zn2 N2 2.055(3) 7
Zn2 O2 2.067(3) .
S2 C8 1.714(5) .
S2 C11 1.717(5) .
N1 C17 1.466(6) .
N1 C13 1.474(6) .
N1 C16 1.488(6) .
O2 C1 1.252(6) .
O6 C7 1.253(6) .
O5 C7 1.248(6) .
C1 O1 1.257(6) .
C1 C2 1.474(7) .
C8 C9 1.359(7) .
C8 C7 1.486(7) .
C11 C10 1.359(7) .
C11 C12 1.489(6) .
C10 C9 1.399(7) .
C13 C14 1.535(7) .
C16 C15 1.522(7) .
C17 C18 1.533(7) .
S1 C2 1.717(5) .
S1 C5 1.715(5) .
C2 C3 1.363(7) .
N6 C30 1.347(10) .
N6 C28 1.431(10) .
N6 C29 1.451(10) .
C3 C4 1.405(7) .
C30 O12 1.220(10) .
N5 C27 1.285(12) .
N5 C26 1.431(12) .
N5 C25 1.452(13) .
O9 C21 1.213(10) .
N3 C21 1.299(11) .
N3 C20 1.493(13) .
N3 C19 1.482(13) .
N4 C24 1.323(12) .
N4 C22 1.449(11) .
N4 C23 1.445(12) .
O10 C24 1.237(11) .
O11 C27 1.278(13) .
C12 O8 1.247(6) .
C12 O7 1.265(6) .
O8 Zn2 2.053(3) 6_455
O7 Zn1 2.029(3) 6_455
C5 C4 1.353(7) .
C5 C6 1.478(7) .
C6 O3 1.246(6) .
C6 O4 1.260(6) .
O3 Zn1 2.058(3) 5
O4 Zn2 2.046(3) 5
C14 N2 1.470(6) .
C18 N2 1.466(6) .
C15 N2 1.480(6) .
N2 Zn2 2.055(3) 7_554

loop_
_geom_hbond_atom_site_label_D
_geom_hbond_atom_site_label_H
_geom_hbond_atom_site_label_A
_geom_hbond_distance_DH
_geom_hbond_distance_HA
_geom_hbond_distance_DA
_geom_hbond_angle_DHA
_geom_hbond_site_symmetry_A
C13 H13B O9 0.97 2.55 3.322(9) 136.1 .
C16 H16A O5 0.97 2.64 3.150(7) 113.0 .
C16 H16B O3 0.97 2.49 3.106(7) 121.6 5_545
C17 H17A O10 0.97 2.47 3.318(9) 145.3 .
C9 H9 O9 0.93 2.59 3.436(8) 151.3 .
C3 H3 O11 0.93 2.57 3.398(10) 149.0 7
C29 H29C O12 0.96 2.54 3.470(13) 164.1 3_556
C24 H24 O9 0.93 2.56 3.327(11) 140.7 3
C18 H18B O8 0.97 2.65 3.254(7) 120.8 3
C15 H15B O2 0.97 2.53 3.032(7) 111.9 7_554

loop_
_geom_torsion_atom_site_label_1
_geom_torsion_atom_site_label_2
_geom_torsion_atom_site_label_3
_geom_torsion_atom_site_label_4
_geom_torsion
_geom_torsion_site_symmetry_4
Zn2 O2 C1 O1 -8.8(9) .
Zn2 O2 C1 C2 170.1(4) .
C11 S2 C8 C9 0.1(4) .
C11 S2 C8 C7 -174.0(5) .
O2 C1 O1 Zn1 10.5(7) .
C2 C1 O1 Zn1 -168.4(3) .
C8 S2 C11 C10 0.1(4) .
C8 S2 C11 C12 176.3(4) .
C12 C11 C10 C9 -176.1(5) .
S2 C11 C10 C9 -0.3(7) .
Zn2 O6 C7 O5 -11.2(7) .
Zn2 O6 C7 C8 169.4(3) .
Zn1 O5 C7 O6 26.2(8) .
Zn1 O5 C7 C8 -154.3(4) .
C9 C8 C7 O6 -172.1(6) .
S2 C8 C7 O6 1.0(7) .
C9 C8 C7 O5 8.3(8) .
S2 C8 C7 O5 -178.5(4) .
C17 N1 C13 C14 63.9(7) .
C16 N1 C13 C14 -53.3(7) .
Zn1 N1 C13 C14 -172.5(5) .
C17 N1 C16 C15 -52.3(7) .
C13 N1 C16 C15 64.3(7) .
Zn1 N1 C16 C15 -174.2(5) .
C13 N1 C17 C18 -53.5(7) .
C16 N1 C17 C18 63.2(6) .
Zn1 N1 C17 C18 -177.1(5) .
C7 C8 C9 C10 173.5(5) .
S2 C8 C9 C10 -0.3(7) .
C11 C10 C9 C8 0.3(8) .
O2 C1 C2 C3 8.4(8) .
O1 C1 C2 C3 -172.6(6) .
O2 C1 C2 S1 -165.2(4) .
O1 C1 C2 S1 13.8(7) .
C5 S1 C2 C3 -1.1(5) .
C5 S1 C2 C1 173.5(4) .
C1 C2 C3 C4 -173.2(5) .
S1 C2 C3 C4 0.9(7) .
C28 N6 C30 O12 1.3(14) .
C29 N6 C30 O12 175.3(9) .
C22 N4 C24 O10 3.4(17) .
C23 N4 C24 O10 175.6(11) .
C26 N5 C27 O11 178.0(11) .
C25 N5 C27 O11 15.6(19) .
C20 N3 C21 O9 176.4(11) .
C19 N3 C21 O9 -8.8(18) .
C10 C11 C12 O8 -1.6(8) .
S2 C11 C12 O8 -177.2(4) .
C10 C11 C12 O7 178.5(5) .
S2 C11 C12 O7 3.0(7) .
O7 C12 O8 Zn2 -10.4(8) 6_455
C11 C12 O8 Zn2 169.8(3) 6_455
O8 C12 O7 Zn1 9.8(8) 6_455
C11 C12 O7 Zn1 -170.3(3) 6_455
C2 S1 C5 C4 1.0(5) .
C2 S1 C5 C6 -173.7(5) .
C4 C5 C6 O3 -3.1(9) .
S1 C5 C6 O3 170.8(4) .
C4 C5 C6 O4 178.8(6) .
S1 C5 C6 O4 -7.3(7) .
C6 C5 C4 C3 173.7(5) .
S1 C5 C4 C3 -0.7(8) .
C2 C3 C4 C5 -0.2(9) .
O4 C6 O3 Zn1 17.1(9) 5
C5 C6 O3 Zn1 -160.8(4) 5
O3 C6 O4 Zn2 -5.4(7) 5
C5 C6 O4 Zn2 172.5(3) 5
N1 C13 C14 N2 -9.6(8) .
N1 C17 C18 N2 -9.2(8) .
N1 C16 C15 N2 -9.5(9) .
C17 C18 N2 C14 63.5(7) .
C17 C18 N2 C15 -52.5(7) .
C17 C18 N2 Zn2 -173.2(5) 7_554
C13 C14 N2 C18 -52.8(7) .
C13 C14 N2 C15 63.9(7) .
C13 C14 N2 Zn2 -175.2(5) 7_554
C16 C15 N2 C18 63.4(8) .
C16 C15 N2 C14 -52.8(8) .
C16 C15 N2 Zn2 -175.3(5) 7_554
